data_4118273
loop_
_publ_author_name
'HongYing Zang'
'Haralampos N. Miras'
'Jun Yan'
'De-Liang Long'
'Leroy Cronin'

_publ_section_title
;
 Assembly and Autochirogenesis of a Chiral Inorganic Polythioanion
 M\"obius Strip via Symmetry Breaking
;
_journal_name_full 'Journal of the American Chemical Society'
_journal_page_first 11376
_journal_page_last 11379
_journal_paper_doi 10.1021/ja304371j
_journal_volume 134
_journal_year 2012
_chemical_formula_sum 'C4 H16 K4 Mo10 O39 S8'
_chemical_formula_weight 2076.59
_chemical_name_systematic
;
 ?
;
_space_group_IT_number 7
_symmetry_cell_setting monoclinic
_symmetry_space_group_name_Hall 'P -2yc'
_symmetry_space_group_name_H-M 'P 1 c 1'
_atom_sites_solution_hydrogens none
_atom_sites_solution_primary direct
_atom_sites_solution_secondary difmap
_audit_creation_method SHELXL-97
_cell_angle_alpha 90.00
_cell_angle_beta 133.274(3)
_cell_angle_gamma 90.00
_cell_formula_units_Z 2
_cell_length_a 14.3076(6)
_cell_length_b 11.5924(4)
_cell_length_c 20.8450(10)
_cell_measurement_temperature 150(2)
_cell_measurement_theta_max 0.715
_cell_measurement_theta_min 0.453
_cell_volume 2517.2(2)
_computing_cell_refinement
;        
CrysAlisPro, Oxford Diffraction Ltd.,
Version 1.171.35.11 (release 16-05-2011 CrysAlis171 .NET)
(compiled May 16 2011,17:55:39)
;
_computing_data_collection
;
CrysAlisPro, Oxford Diffraction Ltd.,
Version 1.171.35.11 (release 16-05-2011 CrysAlis171 .NET)
(compiled May 16 2011,17:55:39)
;
_computing_data_reduction
;        
CrysAlisPro, Oxford Diffraction Ltd.,
Version 1.171.35.11 (release 16-05-2011 CrysAlis171 .NET)
(compiled May 16 2011,17:55:39)
;
_computing_structure_refinement 'SHELXL-97 (Sheldrick, 2008)'
_computing_structure_solution 'SHELXL-97 (Sheldrick, 2008)'
_diffrn_ambient_temperature 150(2)
_diffrn_detector_area_resol_mean 104383
_diffrn_measured_fraction_theta_full 0.944
_diffrn_measured_fraction_theta_max 0.944
_diffrn_measurement_device_type 'Xcalibur, Atlas, Gemini ultra'
_diffrn_measurement_method '\w & \p scans'
_diffrn_radiation_monochromator graphite
_diffrn_radiation_source 'fine-focus sealed tube'
_diffrn_radiation_type MoK\a
_diffrn_radiation_wavelength 0.71073
_diffrn_reflns_av_R_equivalents 0.0346
_diffrn_reflns_av_sigmaI/netI 0.0507
_diffrn_reflns_limit_h_max 17
_diffrn_reflns_limit_h_min -16
_diffrn_reflns_limit_k_max 14
_diffrn_reflns_limit_k_min -13
_diffrn_reflns_limit_l_max 25
_diffrn_reflns_limit_l_min -24
_diffrn_reflns_number 10814
_diffrn_reflns_theta_full 25.50
_diffrn_reflns_theta_max 25.50
_diffrn_reflns_theta_min 3.21
_diffrn_standards_decay_% none
_exptl_absorpt_coefficient_mu 3.161
_exptl_absorpt_correction_T_max 0.7428
_exptl_absorpt_correction_T_min 0.5054
_exptl_absorpt_correction_type analytical
_exptl_crystal_colour red
_exptl_crystal_density_diffrn 2.718
_exptl_crystal_description block
_exptl_crystal_F_000 1952
_exptl_crystal_size_max 0.25
_exptl_crystal_size_mid 0.18
_exptl_crystal_size_min 0.10
_refine_diff_density_max 0.952
_refine_diff_density_min -0.723
_refine_diff_density_rms 0.165
_refine_ls_abs_structure_details 'Flack H D (1983), Acta Cryst. A39, 876-881'
_refine_ls_abs_structure_Flack -0.02(5)
_refine_ls_extinction_coef 0.00041(6)
_refine_ls_extinction_expression Fc^*^=kFc[1+0.001xFc^2^\l^3^/sin(2\q)]^-1/4^
_refine_ls_extinction_method SHELXL
_refine_ls_goodness_of_fit_ref 1.153
_refine_ls_hydrogen_treatment none
_refine_ls_matrix_type full
_refine_ls_number_parameters 572
_refine_ls_number_reflns 7330
_refine_ls_number_restraints 2
_refine_ls_restrained_S_all 1.153
_refine_ls_R_factor_all 0.0367
_refine_ls_R_factor_gt 0.0349
_refine_ls_shift/su_max 0.001
_refine_ls_shift/su_mean 0.000
_refine_ls_structure_factor_coef Fsqd
_refine_ls_weighting_details 'calc w=1/[\s^2^(Fo^2^)+(0.0068P)^2^+12.8008P] where P=(Fo^2^+2Fc^2^)/3'
_refine_ls_weighting_scheme calc
_refine_ls_wR_factor_gt 0.0773
_refine_ls_wR_factor_ref 0.0794
_reflns_number_gt 7119
_reflns_number_total 7330
_reflns_threshold_expression >2\s(I)
_cod_data_source_file ja304371j_si_005.cif
_cod_data_source_block pc
_cod_original_cell_volume 2517.23(18)
_cod_database_code 4118273

loop_
_symmetry_equiv_pos_as_xyz
'x, y, z'
'x, -y, z+1/2'

loop_
_atom_site_label
_atom_site_type_symbol
_atom_site_fract_x
_atom_site_fract_y
_atom_site_fract_z
_atom_site_U_iso_or_equiv
_atom_site_adp_type
_atom_site_occupancy
_atom_site_symmetry_multiplicity
_atom_site_calc_flag
Mo1 Mo -0.28613(8) -0.76348(7) -0.40679(5) 0.01154(19) Uani 1 1 d
Mo2 Mo 0.29312(8) -0.73772(7) 0.08971(5) 0.01081(19) Uani 1 1 d
Mo3 Mo 0.36543(7) -0.73001(7) -0.24812(5) 0.00968(18) Uani 1 1 d
Mo4 Mo -0.22307(8) -0.75933(7) -0.24553(5) 0.01079(19) Uani 1 1 d
Mo5 Mo 0.10653(8) -0.74351(7) -0.40994(5) 0.01120(19) Uani 1 1 d
Mo6 Mo 0.52321(8) -0.73604(7) 0.08988(5) 0.01121(19) Uani 1 1 d
Mo7 Mo 0.54657(8) -0.73132(7) -0.03442(5) 0.01048(19) Uani 1 1 d
Mo8 Mo 0.02284(8) -0.74337(7) -0.03175(5) 0.01112(19) Uani 1 1 d
Mo9 Mo -0.14947(8) -0.56103(7) -0.46080(6) 0.0113(2) Uani 1 1 d
Mo10 Mo -0.11139(8) -0.95057(7) -0.43597(6) 0.0119(2) Uani 1 1 d
S1 S 0.1603(2) -0.8985(2) 0.02108(16) 0.0155(5) Uani 1 1 d
S2 S 0.1526(2) -0.5852(2) 0.00891(15) 0.0138(5) Uani 1 1 d
S3 S 0.5179(2) -0.8920(2) 0.01682(16) 0.0148(5) Uani 1 1 d
S4 S 0.5011(2) -0.5794(2) 0.01152(15) 0.0146(5) Uani 1 1 d
S5 S 0.2144(2) -0.5848(2) -0.32009(16) 0.0144(5) Uani 1 1 d
S6 S 0.2418(2) -0.8939(2) -0.31780(16) 0.0151(5) Uani 1 1 d
S7 S -0.2421(2) -0.6036(2) -0.32299(17) 0.0148(5) Uani 1 1 d
S8 S -0.2124(2) -0.9150(2) -0.30962(16) 0.0161(6) Uani 1 1 d
O1 O 0.3139(7) -0.7453(6) -0.1635(5) 0.0133(14) Uani 1 1 d
O2 O 0.3013(6) -0.7451(5) -0.0179(4) 0.0094(14) Uani 1 1 d
O3 O -0.0026(7) -0.7468(6) -0.1608(5) 0.0130(14) Uani 1 1 d
O4 O -0.0034(8) -0.7470(6) -0.3191(5) 0.0242(18) Uani 1 1 d
O5 O -0.1262(6) -0.8538(6) -0.1284(4) 0.0123(14) Uani 1 1 d
O6 O -0.1384(6) -0.6496(6) -0.1379(4) 0.0149(15) Uiso 1 1 d
O7 O -0.3708(6) -0.7726(6) -0.2833(5) 0.0168(16) Uani 1 1 d
O8 O 0.0004(7) -0.7342(6) 0.0377(4) 0.0167(16) Uani 1 1 d
O9 O 0.3294(7) -0.7297(6) 0.1857(5) 0.0210(17) Uani 1 1 d
O10 O 0.4437(6) -0.6316(5) 0.1253(4) 0.0122(14) Uiso 1 1 d
O11 O 0.4506(6) -0.8412(6) 0.1311(4) 0.0135(14) Uani 1 1 d
O12 O 0.6792(7) -0.7324(6) 0.1863(4) 0.0196(16) Uani 1 1 d
O13 O 0.7067(6) -0.7243(6) 0.0322(4) 0.0150(15) Uani 1 1 d
O14 O 0.4874(6) -0.6255(6) -0.1380(4) 0.0128(14) Uani 1 1 d
O15 O 0.5034(6) -0.8296(6) -0.1368(4) 0.0148(15) Uani 1 1 d
O16 O 0.4371(7) -0.7150(6) -0.2864(4) 0.0173(15) Uani 1 1 d
O17 O 0.1221(7) -0.7368(6) -0.4828(5) 0.0202(17) Uani 1 1 d
O18 O -0.0555(6) -0.6427(6) -0.4735(4) 0.0182(16) Uani 1 1 d
O19 O -0.0317(6) -0.8656(6) -0.4608(4) 0.0140(15) Uani 1 1 d
O20 O -0.2410(7) -0.4686(6) -0.5507(5) 0.0188(16) Uani 1 1 d
O21 O -0.2609(6) -0.6502(5) -0.4698(4) 0.0151(15) Uani 1 1 d
O22 O -0.2410(6) -0.8742(6) -0.4590(4) 0.0159(15) Uani 1 1 d
O23 O -0.4463(7) -0.7762(6) -0.4798(4) 0.0194(16) Uani 1 1 d
O24 O -0.1809(7) -1.0639(6) -0.5067(5) 0.0227(17) Uani 1 1 d
O25 O -0.0038(7) -1.0034(6) -0.3300(5) 0.0262(18) Uani 1 1 d
O26 O -0.1286(6) -1.0832(6) -0.1277(4) 0.0189(16) Uani 1 1 d
O27 O 0.5159(7) -1.0619(6) -0.1310(5) 0.0189(16) Uani 1 1 d
O28 O -0.0312(7) -1.2328(6) -0.3064(5) 0.0218(17) Uani 1 1 d
O29 O 0.4328(8) -0.4024(6) 0.0921(5) 0.0296(19) Uani 1 1 d
O30 O 0.6323(7) -0.8562(6) 0.3132(5) 0.0234(17) Uani 1 1 d
O31 O -0.1307(7) -0.4176(6) -0.1387(5) 0.0247(18) Uani 1 1 d
O32 O 0.4078(8) -1.0776(7) 0.1083(5) 0.030(2) Uani 1 1 d
O33 O -0.0541(6) -0.4822(5) -0.3649(4) 0.0158(15) Uani 1 1 d
O34 O 0.4436(8) -0.3912(6) -0.1438(6) 0.041(2) Uani 1 1 d
O35 O 0.2628(8) -0.1174(6) -0.2057(5) 0.0293(19) Uani 1 1 d
O36 O -0.3772(10) -0.6153(8) -0.6927(5) 0.054(3) Uani 1 1 d
O37 O 0.0904(8) -1.0394(7) -0.1536(5) 0.0295(19) Uani 1 1 d
O38 O 0.0294(8) -1.4597(7) -0.1991(5) 0.034(2) Uani 1 1 d
O39 O 0.2506(10) -1.3395(9) -0.0914(7) 0.071(4) Uani 1 1 d
C1 C 0.2225(10) -0.7460(8) -0.1667(6) 0.013(2) Uiso 1 1 d
C2 C 0.0768(10) -0.7464(8) -0.2385(6) 0.013(2) Uani 1 1 d
C3 C 0.0792(9) -0.7435(8) -0.1677(6) 0.010(2) Uani 1 1 d
C4 C 0.2159(10) -0.7441(8) -0.1018(7) 0.014(2) Uani 1 1 d
K1 K 0.3274(3) -1.1233(3) -0.05163(18) 0.0375(7) Uani 1 1 d
K2 K -0.0457(3) -1.2423(2) -0.18161(18) 0.0301(6) Uani 1 1 d
K3 K -0.2860(2) -0.74737(17) -0.10510(15) 0.0130(4) Uani 1 1 d
K4 K 0.1727(3) -0.3331(2) -0.27465(19) 0.0352(7) Uani 1 1 d

loop_
_atom_site_aniso_label
_atom_site_aniso_U_11
_atom_site_aniso_U_22
_atom_site_aniso_U_33
_atom_site_aniso_U_23
_atom_site_aniso_U_13
_atom_site_aniso_U_12
Mo1 0.0119(5) 0.0121(4) 0.0103(4) 0.0004(3) 0.0075(4) 0.0014(3)
Mo2 0.0070(5) 0.0167(4) 0.0075(4) -0.0005(3) 0.0045(4) -0.0001(3)
Mo3 0.0069(5) 0.0127(4) 0.0099(4) -0.0012(3) 0.0059(4) -0.0005(3)
Mo4 0.0080(5) 0.0149(4) 0.0101(4) -0.0009(3) 0.0064(4) -0.0005(3)
Mo5 0.0091(5) 0.0110(4) 0.0099(4) 0.0001(3) 0.0051(4) 0.0005(3)
Mo6 0.0071(5) 0.0170(4) 0.0078(4) -0.0004(3) 0.0044(4) -0.0004(3)
Mo7 0.0078(5) 0.0140(4) 0.0090(4) -0.0007(4) 0.0055(4) -0.0006(4)
Mo8 0.0074(5) 0.0159(4) 0.0094(4) -0.0006(3) 0.0055(4) -0.0011(3)
Mo9 0.0109(5) 0.0101(4) 0.0103(4) 0.0002(3) 0.0063(4) 0.0006(3)
Mo10 0.0130(5) 0.0089(4) 0.0142(4) -0.0010(3) 0.0095(4) 0.0004(3)
S1 0.0156(14) 0.0137(12) 0.0160(12) 0.0009(10) 0.0104(12) -0.0013(10)
S2 0.0139(14) 0.0138(12) 0.0138(12) -0.0002(9) 0.0096(12) -0.0004(9)
S3 0.0165(14) 0.0141(12) 0.0172(12) 0.0017(10) 0.0129(12) 0.0023(10)
S4 0.0161(15) 0.0155(12) 0.0132(12) -0.0044(9) 0.0105(12) -0.0025(9)
S5 0.0108(14) 0.0119(12) 0.0149(11) 0.0001(9) 0.0067(11) -0.0001(9)
S6 0.0104(13) 0.0119(11) 0.0117(11) -0.0004(9) 0.0033(11) 0.0005(10)
S7 0.0178(15) 0.0127(12) 0.0136(11) 0.0005(10) 0.0107(11) 0.0025(10)
S8 0.0179(15) 0.0151(13) 0.0148(12) 0.0017(10) 0.0111(12) 0.0011(9)
O1 0.014(4) 0.022(4) 0.012(3) -0.002(3) 0.012(3) 0.003(3)
O2 0.008(4) 0.010(3) 0.008(3) 0.000(2) 0.004(3) 0.001(2)
O3 0.010(4) 0.017(3) 0.019(3) 0.002(3) 0.012(3) 0.002(3)
O4 0.031(5) 0.022(4) 0.012(4) -0.001(3) 0.012(4) -0.004(3)
O5 0.008(4) 0.017(3) 0.011(3) 0.002(3) 0.006(3) -0.001(3)
O7 0.004(4) 0.021(4) 0.020(4) -0.002(3) 0.006(3) -0.001(3)
O8 0.019(4) 0.018(4) 0.011(3) 0.001(3) 0.009(3) -0.004(3)
O9 0.026(5) 0.027(4) 0.021(4) 0.001(3) 0.020(4) 0.000(3)
O11 0.006(4) 0.021(4) 0.006(3) 0.002(3) 0.002(3) 0.005(3)
O12 0.013(4) 0.032(4) 0.009(3) 0.001(3) 0.006(3) -0.006(3)
O13 0.010(4) 0.021(4) 0.016(3) 0.000(3) 0.010(3) -0.001(3)
O14 0.012(4) 0.018(3) 0.011(3) 0.001(3) 0.009(3) -0.002(3)
O15 0.018(4) 0.018(4) 0.010(3) 0.002(3) 0.010(3) 0.004(3)
O16 0.020(4) 0.022(4) 0.016(3) -0.003(3) 0.015(3) -0.003(3)
O17 0.021(5) 0.021(4) 0.024(4) 0.002(3) 0.017(4) -0.003(3)
O18 0.022(4) 0.015(4) 0.015(3) 0.003(3) 0.011(3) 0.003(3)
O19 0.014(4) 0.018(4) 0.011(3) 0.001(3) 0.009(3) -0.003(3)
O20 0.025(5) 0.015(4) 0.025(4) 0.003(3) 0.021(4) 0.002(3)
O21 0.025(4) 0.014(3) 0.019(3) 0.007(3) 0.020(4) 0.005(3)
O22 0.013(4) 0.018(4) 0.018(4) -0.002(3) 0.011(3) 0.002(3)
O23 0.013(4) 0.032(4) 0.011(3) -0.001(3) 0.007(3) 0.001(3)
O24 0.026(5) 0.012(4) 0.035(4) -0.010(3) 0.022(4) -0.005(3)
O25 0.036(5) 0.014(4) 0.031(4) 0.008(3) 0.024(4) 0.003(3)
O26 0.019(4) 0.015(4) 0.018(4) 0.004(3) 0.010(3) 0.001(3)
O27 0.021(4) 0.018(4) 0.022(4) 0.001(3) 0.016(4) 0.001(3)
O28 0.029(5) 0.013(4) 0.022(4) 0.002(3) 0.017(4) 0.000(3)
O29 0.036(5) 0.024(4) 0.031(4) -0.010(4) 0.023(4) -0.011(3)
O30 0.025(4) 0.026(4) 0.019(4) 0.000(3) 0.015(4) 0.002(3)
O31 0.022(5) 0.028(4) 0.015(3) 0.001(3) 0.010(4) -0.001(3)
O32 0.035(5) 0.023(4) 0.040(5) 0.009(4) 0.029(4) 0.002(3)
O33 0.011(4) 0.011(3) 0.021(4) -0.003(3) 0.009(3) 0.003(3)
O34 0.038(5) 0.021(4) 0.030(4) -0.009(4) 0.010(4) -0.011(4)
O35 0.040(5) 0.021(4) 0.039(5) 0.000(4) 0.032(5) -0.004(3)
O36 0.059(7) 0.031(5) 0.021(4) 0.004(4) 0.009(5) 0.004(4)
O37 0.039(5) 0.024(4) 0.035(4) -0.008(3) 0.028(4) 0.002(3)
O38 0.052(6) 0.021(4) 0.028(4) -0.004(3) 0.026(4) -0.011(4)
O39 0.059(7) 0.051(6) 0.046(6) 0.029(5) 0.015(6) -0.001(5)
C2 0.011(6) 0.011(5) 0.012(5) -0.003(4) 0.006(5) -0.008(4)
C3 0.017(6) 0.004(4) 0.010(5) 0.000(3) 0.009(5) 0.001(4)
C4 0.011(6) 0.014(5) 0.019(5) 0.002(4) 0.011(5) 0.001(4)
K1 0.0225(16) 0.0479(17) 0.0309(14) -0.0024(13) 0.0139(13) 0.0008(12)
K2 0.0388(18) 0.0274(14) 0.0371(15) -0.0028(11) 0.0311(15) -0.0025(11)
K3 0.0085(12) 0.0148(10) 0.0152(10) 0.0004(8) 0.0080(10) 0.0018(8)
K4 0.0367(18) 0.0218(13) 0.0498(16) -0.0092(12) 0.0307(15) -0.0011(11)

loop_
_atom_type_symbol
_atom_type_description
_atom_type_scat_dispersion_real
_atom_type_scat_dispersion_imag
_atom_type_scat_source
Mo Mo -1.6832 0.6857 'International Tables Vol C Tables 4.2.6.8 and 6.1.1.4'
S S 0.1246 0.1234 'International Tables Vol C Tables 4.2.6.8 and 6.1.1.4'
O O 0.0106 0.0060 'International Tables Vol C Tables 4.2.6.8 and 6.1.1.4'
C C 0.0033 0.0016 'International Tables Vol C Tables 4.2.6.8 and 6.1.1.4'
K K 0.2009 0.2494 'International Tables Vol C Tables 4.2.6.8 and 6.1.1.4'
H H 0.0000 0.0000 'International Tables Vol C Tables 4.2.6.8 and 6.1.1.4'

loop_
_geom_angle_atom_site_label_1
_geom_angle_atom_site_label_2
_geom_angle_atom_site_label_3
_geom_angle
_geom_angle_site_symmetry_1
_geom_angle_site_symmetry_3
O23 Mo1 O22 101.2(3) . .
O23 Mo1 O21 101.9(3) . .
O22 Mo1 O21 78.7(3) . .
O23 Mo1 S8 104.3(3) . .
O22 Mo1 S8 82.5(2) . .
O21 Mo1 S8 150.2(2) . .
O23 Mo1 S7 104.5(3) . .
O22 Mo1 S7 151.4(2) . .
O21 Mo1 S7 84.0(2) . .
S8 Mo1 S7 102.79(9) . .
O23 Mo1 Mo4 101.8(2) . .
O22 Mo1 Mo4 133.06(19) . .
O21 Mo1 Mo4 134.22(19) . .
S8 Mo1 Mo4 52.37(7) . .
S7 Mo1 Mo4 52.31(7) . .
O9 Mo2 O10 98.0(3) . .
O9 Mo2 O11 99.8(3) . .
O10 Mo2 O11 69.5(3) . .
O9 Mo2 S2 103.2(3) . .
O10 Mo2 S2 88.81(18) . .
O11 Mo2 S2 150.36(19) . .
O9 Mo2 S1 103.3(3) . .
O10 Mo2 S1 152.22(19) . .
O11 Mo2 S1 89.39(19) . .
S2 Mo2 S1 103.19(9) . .
O9 Mo2 O2 165.0(3) . .
O10 Mo2 O2 69.4(2) . .
O11 Mo2 O2 68.5(2) . .
S2 Mo2 O2 85.36(16) . .
S1 Mo2 O2 86.43(17) . .
O9 Mo2 Mo8 100.6(3) . .
O10 Mo2 Mo8 139.95(17) . .
O11 Mo2 Mo8 139.87(18) . .
S2 Mo2 Mo8 52.53(6) . .
S1 Mo2 Mo8 52.34(7) . .
O2 Mo2 Mo8 94.46(16) . .
O16 Mo3 O14 98.1(3) . .
O16 Mo3 O15 99.5(3) . .
O14 Mo3 O15 69.8(3) . .
O16 Mo3 S5 102.7(3) . .
O14 Mo3 S5 89.77(19) . .
O15 Mo3 S5 151.7(2) . .
O16 Mo3 S6 103.9(2) . .
O14 Mo3 S6 151.53(19) . .
O15 Mo3 S6 88.66(19) . .
S5 Mo3 S6 102.69(9) . .
O16 Mo3 O1 166.8(3) . .
O14 Mo3 O1 70.8(2) . .
O15 Mo3 O1 70.5(3) . .
S5 Mo3 O1 84.65(17) . .
S6 Mo3 O1 84.84(18) . .
O16 Mo3 Mo5 99.5(2) . .
O14 Mo3 Mo5 140.72(18) . .
O15 Mo3 Mo5 139.88(19) . .
S5 Mo3 Mo5 52.17(6) . .
S6 Mo3 Mo5 52.51(6) . .
O1 Mo3 Mo5 93.61(17) . .
O16 Mo3 K3 57.3(2) . 1_655
O14 Mo3 K3 59.16(18) . 1_655
O15 Mo3 K3 48.76(19) . 1_655
S5 Mo3 K3 135.72(7) . 1_655
S6 Mo3 K3 119.71(8) . 1_655
O1 Mo3 K3 109.84(18) . 1_655
Mo5 Mo3 K3 155.14(5) . 1_655
O7 Mo4 O6 100.1(3) . .
O7 Mo4 O5 96.4(3) . .
O6 Mo4 O5 68.7(3) . .
O7 Mo4 S7 103.7(2) . .
O6 Mo4 S7 88.75(19) . .
O5 Mo4 S7 152.20(19) . .
O7 Mo4 S8 102.6(2) . .
O6 Mo4 S8 150.88(19) . .
O5 Mo4 S8 90.70(19) . .
S7 Mo4 S8 103.23(9) . .
O7 Mo4 O3 166.5(3) . .
O6 Mo4 O3 70.3(2) . .
O5 Mo4 O3 71.4(2) . .
S7 Mo4 O3 86.05(18) . .
S8 Mo4 O3 83.98(17) . .
O7 Mo4 Mo1 99.7(2) . .
O6 Mo4 Mo1 139.78(18) . .
O5 Mo4 Mo1 142.25(18) . .
S7 Mo4 Mo1 52.57(7) . .
S8 Mo4 Mo1 52.55(7) . .
O3 Mo4 Mo1 93.72(17) . .
O7 Mo4 K3 56.7(2) . .
O6 Mo4 K3 52.49(19) . .
O5 Mo4 K3 53.96(18) . .
S7 Mo4 K3 124.18(8) . .
S8 Mo4 K3 130.63(8) . .
O3 Mo4 K3 110.08(18) . .
Mo1 Mo4 K3 156.03(5) . .
O17 Mo5 O19 104.1(3) . .
O17 Mo5 O18 100.3(3) . .
O19 Mo5 O18 78.3(3) . .
O17 Mo5 S5 105.5(2) . .
O19 Mo5 S5 147.9(2) . .
O18 Mo5 S5 84.4(2) . .
O17 Mo5 S6 103.4(3) . .
O19 Mo5 S6 82.5(2) . .
O18 Mo5 S6 152.5(2) . .
S5 Mo5 S6 102.32(9) . .
O17 Mo5 Mo3 101.5(3) . .
O19 Mo5 Mo3 131.99(18) . .
O18 Mo5 Mo3 135.13(19) . .
S5 Mo5 Mo3 52.15(6) . .
S6 Mo5 Mo3 52.17(6) . .
O12 Mo6 O10 99.1(3) . .
O12 Mo6 O11 98.4(3) . .
O10 Mo6 O11 70.0(3) . .
O12 Mo6 O2 165.2(3) . .
O10 Mo6 O2 69.9(2) . .
O11 Mo6 O2 69.0(2) . .
O12 Mo6 S4 104.5(2) . .
O10 Mo6 S4 87.19(18) . .
O11 Mo6 S4 149.99(18) . .
O2 Mo6 S4 85.27(17) . .
O12 Mo6 S3 102.8(3) . .
O10 Mo6 S3 152.76(18) . .
O11 Mo6 S3 90.73(19) . .
O2 Mo6 S3 85.54(17) . .
S4 Mo6 S3 102.72(9) . .
O12 Mo6 Mo7 101.5(2) . .
O10 Mo6 Mo7 137.64(17) . .
O11 Mo6 Mo7 140.99(18) . .
O2 Mo6 Mo7 93.26(17) . .
S4 Mo6 Mo7 51.97(7) . .
S3 Mo6 Mo7 52.32(7) . .
O13 Mo7 O14 100.5(3) . .
O13 Mo7 O15 98.7(3) . .
O14 Mo7 O15 69.0(3) . .
O13 Mo7 S4 103.5(2) . .
O14 Mo7 S4 87.20(19) . .
O15 Mo7 S4 150.03(19) . .
O13 Mo7 S3 103.3(2) . .
O14 Mo7 S3 150.70(19) . .
O15 Mo7 S3 90.61(19) . .
S4 Mo7 S3 103.47(9) . .
O13 Mo7 O1 164.2(3) . .
O14 Mo7 O1 67.9(2) . .
O15 Mo7 O1 67.6(2) . .
S4 Mo7 O1 87.08(16) . .
S3 Mo7 O1 85.24(17) . .
O13 Mo7 Mo6 101.2(2) . .
O14 Mo7 Mo6 137.54(18) . .
O15 Mo7 Mo6 141.35(19) . .
S4 Mo7 Mo6 52.37(7) . .
S3 Mo7 Mo6 52.69(7) . .
O1 Mo7 Mo6 94.57(16) . .
O13 Mo7 K3 54.8(2) . 1_655
O14 Mo7 K3 61.09(18) . 1_655
O15 Mo7 K3 50.78(19) . 1_655
S4 Mo7 K3 132.22(8) . 1_655
S3 Mo7 K3 121.88(8) . 1_655
O1 Mo7 K3 109.38(16) . 1_655
Mo6 Mo7 K3 155.36(5) . 1_655
O8 Mo8 O5 101.4(3) . .
O8 Mo8 O6 98.9(3) . .
O5 Mo8 O6 69.1(3) . .
O8 Mo8 S1 103.9(2) . .
O5 Mo8 S1 87.44(19) . .
O6 Mo8 S1 150.07(19) . .
O8 Mo8 S2 102.2(2) . .
O5 Mo8 S2 150.55(19) . .
O6 Mo8 S2 90.09(19) . .
S1 Mo8 S2 103.58(9) . .
O8 Mo8 O3 165.6(3) . .
O5 Mo8 O3 69.3(2) . .
O6 Mo8 O3 67.8(2) . .
S1 Mo8 O3 87.03(17) . .
S2 Mo8 O3 83.90(17) . .
O8 Mo8 Mo2 100.3(2) . .
O5 Mo8 Mo2 138.26(18) . .
O6 Mo8 Mo2 140.77(18) . .
S1 Mo8 Mo2 52.77(6) . .
S2 Mo8 Mo2 52.50(6) . .
O3 Mo8 Mo2 93.80(16) . .
O8 Mo8 K3 57.2(2) . .
O5 Mo8 K3 55.23(18) . .
O6 Mo8 K3 53.76(19) . .
S1 Mo8 K3 126.59(8) . .
S2 Mo8 K3 128.06(7) . .
O3 Mo8 K3 108.78(16) . .
Mo2 Mo8 K3 157.42(5) . .
O33 Mo9 O20 109.7(3) . .
O33 Mo9 O21 111.6(3) . .
O20 Mo9 O21 106.5(3) . .
O33 Mo9 O18 111.8(3) . .
O20 Mo9 O18 104.6(3) . .
O21 Mo9 O18 112.3(3) . .
O24 Mo10 O25 108.4(4) . .
O24 Mo10 O22 105.4(3) . .
O25 Mo10 O22 111.7(3) . .
O24 Mo10 O19 106.2(3) . .
O25 Mo10 O19 111.9(3) . .
O22 Mo10 O19 112.8(3) . .
Mo8 S1 Mo2 74.89(8) . .
Mo2 S2 Mo8 74.97(8) . .
Mo7 S3 Mo6 75.00(8) . .
Mo7 S3 K1 142.40(11) . .
Mo6 S3 K1 123.33(11) . .
Mo7 S4 Mo6 75.67(8) . .
Mo3 S5 Mo5 75.68(8) . .
Mo3 S5 K4 138.11(11) . .
Mo5 S5 K4 143.11(11) . .
Mo3 S6 Mo5 75.32(8) . .
Mo4 S7 Mo1 75.12(8) . .
Mo4 S8 Mo1 75.08(8) . .
C1 O1 Mo3 144.2(6) . .
C1 O1 Mo7 129.2(6) . .
Mo3 O1 Mo7 86.0(2) . .
C4 O2 Mo6 135.9(7) . .
C4 O2 Mo2 133.6(7) . .
Mo6 O2 Mo2 90.3(2) . .
C3 O3 Mo4 141.8(6) . .
C3 O3 Mo8 131.7(6) . .
Mo4 O3 Mo8 86.5(2) . .
Mo8 O5 Mo4 103.0(3) . .
Mo8 O5 K3 88.8(2) . .
Mo4 O5 K3 90.3(2) . .
Mo4 O6 Mo8 103.0(3) . .
Mo4 O6 K3 92.0(2) . .
Mo8 O6 K3 90.0(2) . .
Mo4 O7 K3 95.7(3) . .
Mo8 O8 K4 132.4(4) . 2_545
Mo8 O8 K3 94.6(3) . .
K4 O8 K3 131.3(3) 2_545 .
Mo2 O9 K4 131.8(4) . 2_545
Mo6 O10 Mo2 101.9(3) . .
Mo6 O11 Mo2 100.7(3) . .
Mo6 O12 K2 163.0(4) . 2_635
Mo7 O13 K3 97.4(3) . 1_655
Mo3 O14 Mo7 103.8(3) . .
Mo3 O14 K3 86.5(2) . 1_655
Mo7 O14 K3 83.4(2) . 1_655
Mo3 O15 Mo7 103.0(3) . .
Mo3 O15 K3 96.9(2) . 1_655
Mo7 O15 K3 93.2(2) . 1_655
Mo3 O16 K3 95.4(3) . 1_655
Mo5 O17 K2 138.9(4) . 2_534
Mo9 O18 Mo5 145.3(4) . .
Mo10 O19 Mo5 142.8(4) . .
Mo9 O20 K3 146.2(4) . 2_544
Mo9 O21 Mo1 146.2(4) . .
Mo10 O22 Mo1 143.9(4) . .
Mo1 O23 K1 155.0(4) . 2_434
Mo10 O24 K3 174.4(4) . 2_534
K2 O28 K4 120.5(3) . 1_545
Mo9 O33 K4 134.7(4) . .
K1 O35 K4 105.1(3) 1_565 .
K1 O37 K2 100.4(3) . .
K1 O39 K4 94.8(3) . 1_545
O1 C1 C4 133.8(10) . .
O1 C1 C2 136.3(9) . .
C4 C1 C2 89.8(8) . .
O1 C1 C3 177.9(8) . .
C4 C1 C3 44.4(6) . .
C2 C1 C3 45.4(5) . .
O4 C2 C3 137.9(11) . .
O4 C2 C1 135.6(10) . .
C3 C2 C1 86.4(8) . .
O3 C3 C4 130.7(9) . .
O3 C3 C2 136.9(9) . .
C4 C3 C2 92.3(8) . .
O3 C3 C1 174.3(8) . .
C4 C3 C1 44.2(6) . .
C2 C3 C1 48.1(6) . .
O2 C4 C1 133.0(10) . .
O2 C4 C3 135.6(10) . .
C1 C4 C3 91.4(8) . .
O39 K1 O37 93.9(3) . .
O39 K1 O35 85.4(3) . 1_545
O37 K1 O35 80.1(2) . 1_545
O39 K1 O23 81.3(3) . 2_635
O37 K1 O23 168.0(2) . 2_635
O35 K1 O23 88.5(2) 1_545 2_635
O39 K1 O32 107.7(3) . .
O37 K1 O32 98.3(2) . .
O35 K1 O32 166.9(3) 1_545 .
O23 K1 O32 93.7(2) 2_635 .
O39 K1 S3 159.1(3) . .
O37 K1 S3 105.4(2) . .
O35 K1 S3 90.11(18) 1_545 .
O23 K1 S3 78.23(17) 2_635 .
O32 K1 S3 77.68(18) . .
O39 K1 K2 54.3(3) . .
O37 K1 K2 41.43(18) . .
O35 K1 K2 89.62(18) 1_545 .
O23 K1 K2 135.58(18) 2_635 .
O32 K1 K2 97.81(18) . .
S3 K1 K2 146.16(10) . .
O39 K1 K4 47.4(3) . 1_545
O37 K1 K4 85.02(18) . 1_545
O35 K1 K4 37.97(17) 1_545 1_545
O23 K1 K4 83.64(17) 2_635 1_545
O32 K1 K4 155.17(19) . 1_545
S3 K1 K4 125.38(10) . 1_545
K2 K1 K4 68.48(7) . 1_545
O28 K2 O31 131.3(2) . 1_545
O28 K2 O26 132.7(2) . .
O31 K2 O26 87.4(2) 1_545 .
O28 K2 O37 71.1(2) . .
O31 K2 O37 156.4(2) 1_545 .
O26 K2 O37 78.0(2) . .
O28 K2 O38 68.7(2) . .
O31 K2 O38 71.7(2) 1_545 .
O26 K2 O38 158.1(2) . .
O37 K2 O38 119.4(3) . .
O28 K2 O12 92.3(2) . 2_434
O31 K2 O12 68.0(2) 1_545 2_434
O26 K2 O12 77.0(2) . 2_434
O37 K2 O12 125.1(2) . 2_434
O38 K2 O12 100.1(2) . 2_434
O28 K2 O17 141.9(2) . 2_535
O31 K2 O17 67.7(2) 1_545 2_535
O26 K2 O17 70.39(19) . 2_535
O37 K2 O17 89.8(2) . 2_535
O38 K2 O17 95.1(2) . 2_535
O12 K2 O17 125.1(2) 2_434 2_535
O28 K2 K1 73.30(17) . .
O31 K2 K1 131.52(17) 1_545 .
O26 K2 K1 102.89(16) . .
O37 K2 K1 38.21(17) . .
O38 K2 K1 87.11(19) . .
O12 K2 K1 160.45(17) 2_434 .
O17 K2 K1 71.62(15) 2_535 .
O28 K2 K4 29.84(16) . 1_545
O31 K2 K4 120.96(18) 1_545 1_545
O26 K2 K4 151.34(17) . 1_545
O37 K2 K4 73.76(17) . 1_545
O38 K2 K4 49.33(18) . 1_545
O12 K2 K4 115.72(16) 2_434 1_545
O17 K2 K4 114.04(15) 2_535 1_545
K1 K2 K4 56.23(6) . 1_545
O20 K3 O24 127.5(2) 2_545 2_535
O20 K3 O15 109.5(2) 2_545 1_455
O24 K3 O15 81.3(2) 2_535 1_455
O20 K3 O6 74.0(2) 2_545 .
O24 K3 O6 113.1(2) 2_535 .
O15 K3 O6 159.7(2) 1_455 .
O20 K3 O5 119.0(2) 2_545 .
O24 K3 O5 71.7(2) 2_535 .
O15 K3 O5 131.5(2) 1_455 .
O6 K3 O5 48.46(19) . .
O20 K3 O13 69.9(2) 2_545 1_455
O24 K3 O13 72.7(2) 2_535 1_455
O15 K3 O13 60.44(19) 1_455 1_455
O6 K3 O13 136.0(2) . 1_455
O5 K3 O13 138.93(19) . 1_455
O20 K3 O8 76.1(2) 2_545 .
O24 K3 O8 67.0(2) 2_535 .
O15 K3 O8 141.1(2) 1_455 .
O6 K3 O8 59.07(19) . .
O5 K3 O8 59.47(18) . .
O13 K3 O8 88.03(19) 1_455 .
O20 K3 O7 113.2(2) 2_545 .
O24 K3 O7 114.0(2) 2_535 .
O15 K3 O7 102.57(19) 1_455 .
O6 K3 O7 59.09(18) . .
O5 K3 O7 57.03(18) . .
O13 K3 O7 161.5(2) 1_455 .
O8 K3 O7 110.43(19) . .
O20 K3 O16 98.1(2) 2_545 1_455
O24 K3 O16 128.1(2) 2_535 1_455
O15 K3 O16 58.60(19) 1_455 1_455
O6 K3 O16 101.32(19) . 1_455
O5 K3 O16 109.93(19) . 1_455
O13 K3 O16 107.9(2) 1_455 1_455
O8 K3 O16 160.3(2) . 1_455
O7 K3 O16 54.06(18) . 1_455
O20 K3 O14 65.1(2) 2_545 1_455
O24 K3 O14 119.5(2) 2_535 1_455
O15 K3 O14 46.75(18) 1_455 1_455
O6 K3 O14 126.01(18) . 1_455
O5 K3 O14 163.82(19) . 1_455
O13 K3 O14 56.93(18) 1_455 1_455
O8 K3 O14 134.17(19) . 1_455
O7 K3 O14 106.79(18) . 1_455
O16 K3 O14 54.24(18) 1_455 1_455
O20 K3 Mo8 86.42(17) 2_545 .
O24 K3 Mo8 78.42(17) 2_535 .
O15 K3 Mo8 159.26(15) 1_455 .
O6 K3 Mo8 36.23(13) . .
O5 K3 Mo8 36.00(12) . .
O13 K3 Mo8 116.30(15) 1_455 .
O8 K3 Mo8 28.28(13) . .
O7 K3 Mo8 82.16(13) . .
O16 K3 Mo8 134.20(15) 1_455 .
O14 K3 Mo8 151.53(14) 1_455 .
O20 K3 Mo7 78.95(16) 2_545 1_455
O24 K3 Mo7 84.77(18) 2_535 1_455
O15 K3 Mo7 36.00(14) 1_455 1_455
O6 K3 Mo7 152.93(15) . 1_455
O5 K3 Mo7 156.02(14) . 1_455
O13 K3 Mo7 27.76(13) 1_455 1_455
O8 K3 Mo7 115.79(15) . 1_455
O7 K3 Mo7 133.78(14) . 1_455
O16 K3 Mo7 80.72(14) 1_455 1_455
O14 K3 Mo7 35.54(12) 1_455 1_455
Mo8 K3 Mo7 144.06(7) . 1_455
O35 K4 O28 77.3(2) . 1_565
O35 K4 O34 82.7(2) . .
O28 K4 O34 146.3(3) 1_565 .
O35 K4 O33 142.2(2) . .
O28 K4 O33 64.8(2) 1_565 .
O34 K4 O33 129.8(2) . .
O35 K4 O8 96.9(2) . 2_544
O28 K4 O8 77.7(2) 1_565 2_544
O34 K4 O8 132.0(3) . 2_544
O33 K4 O8 75.9(2) . 2_544
O35 K4 O9 75.4(2) . 2_544
O28 K4 O9 134.9(2) 1_565 2_544
O34 K4 O9 62.7(2) . 2_544
O33 K4 O9 132.7(2) . 2_544
O8 K4 O9 70.8(2) 2_544 2_544
O35 K4 O39 74.8(3) . 1_565
O28 K4 O39 74.9(3) 1_565 1_565
O34 K4 O39 73.8(3) . 1_565
O33 K4 O39 94.6(3) . 1_565
O8 K4 O39 152.5(3) 2_544 1_565
O9 K4 O39 129.4(3) 2_544 1_565
O35 K4 S5 149.6(2) . .
O28 K4 S5 133.03(18) 1_565 .
O34 K4 S5 70.82(17) . .
O33 K4 S5 68.20(14) . .
O8 K4 S5 90.25(15) 2_544 .
O9 K4 S5 79.26(16) 2_544 .
O39 K4 S5 110.4(2) 1_565 .
O35 K4 K1 36.97(17) . 1_565
O28 K4 K1 72.33(16) 1_565 1_565
O34 K4 K1 75.39(18) . 1_565
O33 K4 K1 123.38(16) . 1_565
O8 K4 K1 128.88(15) 2_544 1_565
O9 K4 K1 103.69(16) 2_544 1_565
O39 K4 K1 37.80(19) 1_565 1_565
S5 K4 K1 139.98(10) . 1_565
O35 K4 K2 77.83(17) . 1_565
O28 K4 K2 29.64(16) 1_565 1_565
O34 K4 K2 119.5(2) . 1_565
O33 K4 K2 69.47(14) . 1_565
O8 K4 K2 107.08(16) 2_544 1_565
O9 K4 K2 152.55(16) 2_544 1_565
O39 K4 K2 45.9(2) 1_565 1_565
S5 K4 K2 128.09(9) . 1_565
K1 K4 K2 55.29(6) 1_565 1_565

loop_
_geom_bond_atom_site_label_1
_geom_bond_atom_site_label_2
_geom_bond_distance
_geom_bond_site_symmetry_2
Mo1 O23 1.676(7) .
Mo1 O22 2.052(7) .
Mo1 O21 2.058(6) .
Mo1 S8 2.318(3) .
Mo1 S7 2.318(3) .
Mo1 Mo4 2.8210(11) .
Mo2 O9 1.690(7) .
Mo2 O10 2.125(6) .
Mo2 O11 2.144(6) .
Mo2 S2 2.315(3) .
Mo2 S1 2.325(3) .
Mo2 O2 2.326(7) .
Mo2 Mo8 2.8188(12) .
Mo3 O16 1.686(7) .
Mo3 O14 2.072(6) .
Mo3 O15 2.082(6) .
Mo3 S5 2.304(2) .
Mo3 S6 2.308(2) .
Mo3 O1 2.338(7) .
Mo3 Mo5 2.8274(12) .
Mo3 K3 3.663(2) 1_655
Mo4 O7 1.683(7) .
Mo4 O6 2.095(7) .
Mo4 O5 2.107(6) .
Mo4 S7 2.310(3) .
Mo4 S8 2.312(3) .
Mo4 O3 2.335(7) .
Mo4 K3 3.607(2) .
Mo5 O17 1.680(7) .
Mo5 O19 2.041(7) .
Mo5 O18 2.070(7) .
Mo5 S5 2.305(3) .
Mo5 S6 2.319(2) .
Mo6 O12 1.695(7) .
Mo6 O10 2.111(7) .
Mo6 O11 2.128(7) .
Mo6 O2 2.316(6) .
Mo6 S4 2.314(3) .
Mo6 S3 2.331(3) .
Mo6 Mo7 2.8311(12) .
Mo7 O13 1.680(7) .
Mo7 O14 2.092(6) .
Mo7 O15 2.105(7) .
Mo7 S4 2.301(3) .
Mo7 S3 2.320(3) .
Mo7 O1 2.464(7) .
Mo7 K3 3.575(2) 1_655
Mo8 O8 1.687(7) .
Mo8 O5 2.087(6) .
Mo8 O6 2.098(6) .
Mo8 S1 2.311(3) .
Mo8 S2 2.317(3) .
Mo8 O3 2.456(7) .
Mo8 K3 3.550(2) .
Mo9 O33 1.718(7) .
Mo9 O20 1.735(7) .
Mo9 O21 1.798(7) .
Mo9 O18 1.806(7) .
Mo10 O24 1.697(7) .
Mo10 O25 1.721(7) .
Mo10 O22 1.798(6) .
Mo10 O19 1.830(7) .
S3 K1 3.364(4) .
S5 K4 3.247(3) .
O1 C1 1.264(12) .
O2 C4 1.273(12) .
O3 C3 1.273(12) .
O4 C2 1.224(12) .
O5 K3 2.917(7) .
O6 K3 2.863(7) .
O7 K3 3.029(8) .
O8 K4 2.961(7) 2_545
O8 K3 2.992(7) .
O9 K4 2.963(8) 2_545
O12 K2 2.882(8) 2_635
O13 K3 2.947(7) 1_655
O14 K3 3.151(7) 1_655
O15 K3 2.774(7) 1_655
O16 K3 3.097(7) 1_655
O17 K2 3.060(8) 2_534
O20 K3 2.639(7) 2_544
O23 K1 2.726(8) 2_434
O24 K3 2.651(7) 2_534
O26 K2 2.812(8) .
O28 K2 2.749(8) .
O28 K4 2.767(8) 1_545
O31 K2 2.811(8) 1_565
O32 K1 2.730(9) .
O33 K4 2.947(7) .
O34 K4 2.902(9) .
O35 K1 2.665(8) 1_565
O35 K4 2.727(8) .
O37 K1 2.661(8) .
O37 K2 2.847(8) .
O38 K2 2.860(9) .
O39 K1 2.632(11) .
O39 K4 3.164(12) 1_545
C1 C4 1.419(15) .
C1 C2 1.519(15) .
C1 C3 2.036(15) .
C2 C3 1.453(14) .
C3 C4 1.425(15) .
K1 O35 2.665(8) 1_545
K1 O23 2.726(8) 2_635
K1 K2 4.232(4) .
K1 K4 4.280(4) 1_545
K2 O31 2.811(8) 1_545
K2 O12 2.882(8) 2_434
K2 O17 3.060(8) 2_535
K2 K4 4.790(4) 1_545
K3 O20 2.639(7) 2_545
K3 O24 2.651(7) 2_535
K3 O15 2.774(7) 1_455
K3 O13 2.947(7) 1_455
K3 O16 3.097(7) 1_455
K3 O14 3.151(7) 1_455
K3 Mo7 3.575(2) 1_455
K4 O28 2.767(8) 1_565
K4 O8 2.961(7) 2_544
K4 O9 2.963(8) 2_544
K4 O39 3.164(12) 1_565
K4 K1 4.280(4) 1_565
K4 K2 4.790(4) 1_565
